data_1531340
loop_
_publ_author_name
'El Belghiti, A.A.'
'Elaatmani, M.'
'Gravereau, P.'
'Simon, A.'
'Villesuzanne, A.'
'Ravez, J.'

_publ_section_title
;
 Ferroelectric and crystallographic properties of the Sr2-x K1+x Nb5 O15-x
 Fx solid solution
;
_journal_name_full 'Solid State Sciences'
_journal_page_first 933
_journal_page_last 940
_journal_volume 4
_journal_year 2002
_chemical_formula_sum 'K Nb5 O15 Sr2'
_chemical_name_systematic 'Sr2 K Nb5 O15'
_space_group_IT_number 100
_symmetry_space_group_name_Hall 'P 4 -2ab'
_symmetry_space_group_name_H-M 'P 4 b m'
_cell_angle_alpha 90
_cell_angle_beta 90
_cell_angle_gamma 90
_cell_formula_units_Z 2
_cell_length_a 12.4577
_cell_length_b 12.4577
_cell_length_c 3.94036
_cell_volume 611.521
_citation_journal_id_ASTM SSSCFJ
_cod_data_source_file ElBelghiti_SSSCFJ_2002_945.cif
_cod_data_source_block K1Nb5O15Sr2
_cod_original_cell_volume 611.5214
_cod_original_formula_sum 'K1 Nb5 O15 Sr2'
_cod_database_code 1531340

loop_
_symmetry_equiv_pos_as_xyz
x,y,z
-y,x,z
-x,-y,z
y,-x,z
-x+1/2,y+1/2,z
-y+1/2,-x+1/2,z
x+1/2,-y+1/2,z
y+1/2,x+1/2,z

loop_
_atom_site_label
_atom_site_type_symbol
_atom_site_fract_x
_atom_site_fract_y
_atom_site_fract_z
_atom_site_occupancy
_atom_site_U_iso_or_equiv
Nb2 Nb+5 0.0757 0.2131 0.503 1 0.0
Sr1 Sr+2 0 0 0.008 1 0.0
O5 O-2 0 0.5 -0.066 1 0.0
O1 O-2 0.137 0.065 0.569 1 0.0
Sr2 Sr+2 0.1708 0.6708 -0.001 0.5 0.0
K1 K+1 0.1708 0.6708 -0.001 0.5 0.0
O3 O-2 0.077 0.2026 0.05 1 0.0
Nb1 Nb+5 0 0.5 0.5 1 0.0
O2 O-2 0.339 0.0059 0.583 1 0.0
O4 O-2 0.284 0.7839 0.536 1 0.0
